data_2018932
loop_
_publ_author_name
'Rajni Swamy, V.'
'M\"uller, P.'
'Srinivasan, N.'
'Perumal, S.'
'Krishnakumar, R. V.'

_publ_section_title
;
 Isomorphous methyl- and chloro-substituted small heterocyclic analogues
 obeying the chlorine--methyl (Cl--Me) exchange rule
;
_journal_coeditor_code TP3020
_journal_issue 4
_journal_name_full 'Acta Crystallographica Section C'
_journal_page_first 412
_journal_page_last 415
_journal_paper_doi 10.1107/S0108270113004812
_journal_volume 69
_journal_year 2013
_chemical_formula_iupac 'C26 H18 F3 N3 O S'
_chemical_formula_moiety 'C26 H18 F3 N3 O S'
_chemical_formula_sum 'C26 H18 F3 N3 O S'
_chemical_formula_weight 477.49
_chemical_name_systematic
'[3-Methyl-4-(4-methylphenyl)-1-phenyl-6-trifluoromethyl-1<i>H</i>-pyrazolo[3,4-<i>b</i>]pyridin-5-yl](thiophen-2-yl)methanone'
_space_group_IT_number 2
_symmetry_cell_setting triclinic
_symmetry_space_group_name_Hall '-P 1'
_symmetry_space_group_name_H-M 'P -1'
_atom_sites_solution_hydrogens geom
_atom_sites_solution_primary direct
_atom_sites_solution_secondary difmap
_audit_creation_method SHELXL-97
_cell_angle_alpha 109.211(2)
_cell_angle_beta 96.105(2)
_cell_angle_gamma 95.676(2)
_cell_formula_units_Z 2
_cell_length_a 10.0323(4)
_cell_length_b 10.3715(5)
_cell_length_c 11.7411(5)
_cell_measurement_reflns_used 10124
_cell_measurement_temperature 298(2)
_cell_measurement_theta_max 28.0
_cell_measurement_theta_min 2.1
_cell_volume 1135.37(9)
_computing_cell_refinement 'SAINT (Bruker, 2009)'
_computing_data_collection 'APEX2 (Bruker, 2009)'
_computing_data_reduction 'SAINT (Bruker, 2009)'
_computing_molecular_graphics 'PLATON (Spek, 2009)'
_computing_publication_material 'SHELXL97 (Sheldrick, 2008)'
_computing_structure_refinement 'SHELXL97 (Sheldrick, 2008)'
_computing_structure_solution 'SHELXS97 (Sheldrick, 2008)'
_diffrn_ambient_temperature 298(2)
_diffrn_measured_fraction_theta_full 0.975
_diffrn_measured_fraction_theta_max 0.975
_diffrn_measurement_device_type 'Bruker APEXII CCD'
_diffrn_measurement_method '\w and \f scans'
_diffrn_radiation_monochromator graphite
_diffrn_radiation_source 'fine-focus sealed tube'
_diffrn_radiation_type MoK\a
_diffrn_radiation_wavelength 0.71073
_diffrn_reflns_av_R_equivalents 0.0246
_diffrn_reflns_av_sigmaI/netI 0.0237
_diffrn_reflns_limit_h_max 13
_diffrn_reflns_limit_h_min -14
_diffrn_reflns_limit_k_max 14
_diffrn_reflns_limit_k_min -14
_diffrn_reflns_limit_l_max 16
_diffrn_reflns_limit_l_min -16
_diffrn_reflns_number 25018
_diffrn_reflns_theta_full 30.38
_diffrn_reflns_theta_max 30.38
_diffrn_reflns_theta_min 2.10
_exptl_absorpt_coefficient_mu 0.192
_exptl_absorpt_correction_T_max 0.9889
_exptl_absorpt_correction_T_min 0.8997
_exptl_absorpt_correction_type multi-scan
_exptl_absorpt_process_details '(<i>SADABS</i>; Bruker, 2009)'
_exptl_crystal_colour yellow
_exptl_crystal_density_diffrn 1.397
_exptl_crystal_density_method 'not measured'
_exptl_crystal_description needle
_exptl_crystal_F_000 492
_exptl_crystal_size_max 0.28
_exptl_crystal_size_mid 0.18
_exptl_crystal_size_min 0.12
_refine_diff_density_max 0.191
_refine_diff_density_min -0.246
_refine_ls_extinction_method none
_refine_ls_goodness_of_fit_ref 1.023
_refine_ls_hydrogen_treatment constr
_refine_ls_matrix_type full
_refine_ls_number_parameters 382
_refine_ls_number_reflns 6692
_refine_ls_number_restraints 345
_refine_ls_restrained_S_all 1.020
_refine_ls_R_factor_all 0.0683
_refine_ls_R_factor_gt 0.0447
_refine_ls_shift/su_max 0.000
_refine_ls_shift/su_mean 0.000
_refine_ls_structure_factor_coef Fsqd
_refine_ls_weighting_details 'calc w=1/[\s^2^(Fo^2^)+(0.0550P)^2^+0.2446P] where P=(Fo^2^+2Fc^2^)/3'
_refine_ls_weighting_scheme calc
_refine_ls_wR_factor_gt 0.1104
_refine_ls_wR_factor_ref 0.1264
_reflns_number_gt 4773
_reflns_number_total 6692
_reflns_threshold_expression I>2sigma(I)
_cod_data_source_file tp3020.cif
_cod_data_source_block I
_cod_original_cell_volume 1135.36(9)
_cod_database_code 2018932
_cod_database_fobs_code 2018932

loop_
_symmetry_equiv_pos_as_xyz
'x, y, z'
'-x, -y, -z'

loop_
_atom_site_type_symbol
_atom_site_label
_atom_site_fract_x
_atom_site_fract_y
_atom_site_fract_z
_atom_site_U_iso_or_equiv
_atom_site_adp_type
_atom_site_calc_flag
_atom_site_refinement_flags
_atom_site_occupancy
_atom_site_symmetry_multiplicity
_atom_site_disorder_assembly
_atom_site_disorder_group
O O1 0.22031(13) 0.53727(13) 0.43932(10) 0.0649(3) Uani d . 1 1 A .
N N1 0.45272(11) 0.20561(11) -0.02588(10) 0.0423(3) Uani d . 1 1 A .
N N2 0.57941(12) 0.28107(12) -0.00452(11) 0.0469(3) Uani d . 1 1 . .
N N3 0.24775(11) 0.23106(11) 0.06404(10) 0.0438(3) Uani d D 1 1 A .
C C1 0.58186(13) 0.39452(14) 0.08892(12) 0.0436(3) Uani d . 1 1 . .
C C2 0.45472(12) 0.39688(12) 0.13287(11) 0.0376(3) Uani d . 1 1 A .
C C3 0.39830(13) 0.48555(12) 0.22745(11) 0.0368(3) Uani d . 1 1 . .
C C4 0.26395(13) 0.44530(13) 0.23546(12) 0.0401(3) Uani d D 1 1 A .
C C5 0.19596(13) 0.31823(14) 0.15358(12) 0.0436(3) Uani d DU 1 1 . .
C C25 0.0502(6) 0.2683(7) 0.1625(6) 0.0624(15) Uani d PDU 0.569(7) 1 A 1
F F1 -0.0332(3) 0.3069(8) 0.0918(5) 0.1235(18) Uani d PDU 0.569(7) 1 A 1
F F2 0.0218(5) 0.3180(6) 0.2697(3) 0.1110(19) Uani d PDU 0.569(7) 1 A 1
F F3 0.0284(4) 0.1350(3) 0.1241(7) 0.132(3) Uani d PDU 0.569(7) 1 A 1
C C25A 0.0600(8) 0.2512(9) 0.1634(7) 0.0580(18) Uani d PDU 0.431(7) 1 A 2
F F1A 0.0660(5) 0.1633(9) 0.2197(9) 0.133(3) Uani d PDU 0.431(7) 1 A 2
F F2A -0.0196(6) 0.1901(10) 0.0643(4) 0.125(3) Uani d PDU 0.431(7) 1 A 2
F F3A -0.0148(6) 0.3372(5) 0.2272(9) 0.129(3) Uani d PDU 0.431(7) 1 A 2
C C6 0.37445(13) 0.27416(13) 0.05595(11) 0.0383(3) Uani d . 1 1 . .
C C7 0.19828(13) 0.53776(14) 0.33622(12) 0.0431(3) Uani d DU 1 1 . .
C C8 0.11091(13) 0.62838(14) 0.30385(12) 0.0423(3) Uani d DU 1 1 A .
S S1 0.00886(7) 0.71013(8) 0.40507(6) 0.05390(18) Uani d PDU 0.845(2) 1 A 1
C C9 -0.0533(5) 0.7880(5) 0.3084(4) 0.0586(7) Uani d PDU 0.845(2) 1 A 1
H H9 -0.1191 0.8461 0.3248 0.070 Uiso calc PR 0.845(2) 1 A 1
C C10 0.0032(6) 0.7563(7) 0.2051(5) 0.0626(9) Uani d PDU 0.845(2) 1 A 1
H H10 -0.0168 0.7917 0.1431 0.075 Uiso calc PR 0.845(2) 1 A 1
C C11 0.0958(6) 0.6631(6) 0.2031(3) 0.0589(9) Uani d PDU 0.845(2) 1 A 1
H H11 0.1426 0.6285 0.1378 0.071 Uiso calc PR 0.845(2) 1 A 1
S S1A 0.1045(8) 0.6501(9) 0.1657(5) 0.0652(13) Uani d PDU 0.155(2) 1 A 2
C C9A -0.012(3) 0.761(3) 0.203(3) 0.064(3) Uani d PDU 0.155(2) 1 A 2
H H9A -0.0535 0.8001 0.1510 0.077 Uiso calc PR 0.155(2) 1 A 2
C C10A -0.036(3) 0.783(3) 0.318(3) 0.074(4) Uani d PDU 0.155(2) 1 A 2
H H10A -0.0898 0.8463 0.3581 0.089 Uiso calc PR 0.155(2) 1 A 2
C C11A 0.0292(16) 0.7016(18) 0.3688(14) 0.064(3) Uani d PDU 0.155(2) 1 A 2
H H11A 0.0163 0.6982 0.4451 0.077 Uiso calc PR 0.155(2) 1 A 2
C C12 0.42500(14) 0.07335(13) -0.11801(11) 0.0420(3) Uani d . 1 1 . .
C C13 0.29410(17) 0.01699(15) -0.17233(14) 0.0551(4) Uani d . 1 1 A .
H H13 0.2222 0.0638 -0.1471 0.066 Uiso calc R 1 1 . .
C C14 0.2707(2) -0.11019(17) -0.26499(16) 0.0665(5) Uani d . 1 1 . .
H H14 0.1825 -0.1488 -0.3020 0.080 Uiso calc R 1 1 A .
C C15 0.3765(2) -0.17989(16) -0.30278(15) 0.0665(5) Uani d . 1 1 A .
H H15 0.3603 -0.2645 -0.3660 0.080 Uiso calc R 1 1 . .
C C16 0.5059(2) -0.12383(16) -0.24672(14) 0.0606(4) Uani d . 1 1 . .
H H16 0.5773 -0.1716 -0.2716 0.073 Uiso calc R 1 1 A .
C C17 0.53208(17) 0.00274(15) -0.15371(13) 0.0502(3) Uani d . 1 1 A .
H H17 0.6202 0.0398 -0.1158 0.060 Uiso calc R 1 1 . .
C C18 0.48269(13) 0.61143(12) 0.31676(11) 0.0370(3) Uani d . 1 1 . .
C C19 0.57813(15) 0.59816(14) 0.40508(12) 0.0459(3) Uani d . 1 1 . .
H H19 0.5852 0.5115 0.4104 0.055 Uiso calc R 1 1 . .
C C20 0.66267(15) 0.71197(14) 0.48505(13) 0.0477(3) Uani d . 1 1 . .
H H20 0.7261 0.7010 0.5437 0.057 Uiso calc R 1 1 . .
C C21 0.65478(14) 0.84204(14) 0.47957(13) 0.0454(3) Uani d . 1 1 . .
C C22 0.55912(16) 0.85475(14) 0.39198(13) 0.0488(3) Uani d . 1 1 . .
H H22 0.5521 0.9416 0.3871 0.059 Uiso calc R 1 1 . .
C C23 0.47327(15) 0.74156(13) 0.31123(13) 0.0447(3) Uani d . 1 1 . .
H H23 0.4092 0.7529 0.2532 0.054 Uiso calc R 1 1 . .
C C24 0.70538(16) 0.49990(18) 0.13200(16) 0.0614(4) Uani d . 1 1 . .
H H24A 0.7675 0.4777 0.0739 0.092 Uiso calc R 1 1 . .
H H24B 0.7477 0.5006 0.2095 0.092 Uiso calc R 1 1 . .
H H24C 0.6805 0.5892 0.1403 0.092 Uiso calc R 1 1 . .
C C26 0.74974(18) 0.96556(17) 0.56560(17) 0.0671(5) Uani d . 1 1 . .
H H26A 0.8087 0.9370 0.6198 0.101 Uiso calc PR 0.50 1 . .
H H26B 0.6982 1.0319 0.6121 0.101 Uiso calc PR 0.50 1 . .
H H26C 0.8028 1.0065 0.5196 0.101 Uiso calc PR 0.50 1 . .
H H26D 0.7311 1.0466 0.5479 0.101 Uiso calc PR 0.50 1 . .
H H26E 0.8416 0.9517 0.5556 0.101 Uiso calc PR 0.50 1 . .
H H26F 0.7370 0.9771 0.6481 0.101 Uiso calc PR 0.50 1 . .

loop_
_atom_site_aniso_label
_atom_site_aniso_U_11
_atom_site_aniso_U_22
_atom_site_aniso_U_33
_atom_site_aniso_U_12
_atom_site_aniso_U_13
_atom_site_aniso_U_23
O1 0.0818(8) 0.0745(8) 0.0431(6) 0.0340(6) 0.0136(5) 0.0184(5)
N1 0.0433(6) 0.0362(6) 0.0394(6) 0.0070(4) 0.0074(4) 0.0017(4)
N2 0.0434(6) 0.0457(6) 0.0437(6) 0.0061(5) 0.0088(5) 0.0043(5)
N3 0.0417(6) 0.0390(6) 0.0431(6) 0.0055(4) 0.0048(5) 0.0044(5)
C1 0.0422(6) 0.0417(7) 0.0412(7) 0.0068(5) 0.0063(5) 0.0063(6)
C2 0.0399(6) 0.0324(6) 0.0371(6) 0.0071(5) 0.0050(5) 0.0072(5)
C3 0.0434(6) 0.0307(6) 0.0346(6) 0.0098(5) 0.0042(5) 0.0081(5)
C4 0.0414(6) 0.0378(6) 0.0378(6) 0.0113(5) 0.0055(5) 0.0071(5)
C5 0.0393(6) 0.0443(7) 0.0422(7) 0.0079(5) 0.0057(5) 0.0078(6)
C25 0.037(2) 0.051(2) 0.070(3) -0.0051(17) 0.0084(19) -0.014(2)
F1 0.0400(11) 0.197(5) 0.130(3) 0.0192(19) 0.0018(15) 0.054(3)
F2 0.091(3) 0.135(3) 0.0646(15) -0.050(2) 0.0421(15) -0.0126(15)
F3 0.084(3) 0.0425(15) 0.227(6) -0.0171(13) 0.076(4) -0.018(2)
C25A 0.053(3) 0.072(5) 0.048(3) 0.017(3) 0.018(2) 0.014(3)
F1A 0.073(2) 0.155(5) 0.231(7) 0.007(3) 0.034(3) 0.144(5)
F2A 0.070(3) 0.187(8) 0.070(2) -0.054(4) 0.0078(16) 0.000(3)
F3A 0.064(3) 0.058(2) 0.225(7) 0.0022(16) 0.076(4) -0.020(3)
C6 0.0417(6) 0.0338(6) 0.0354(6) 0.0103(5) 0.0046(5) 0.0054(5)
C7 0.0435(7) 0.0422(7) 0.0392(7) 0.0089(5) 0.0075(5) 0.0069(5)
C8 0.0389(6) 0.0419(7) 0.0402(7) 0.0090(5) 0.0079(5) 0.0047(5)
S1 0.0491(3) 0.0574(3) 0.0532(3) 0.0188(2) 0.0195(2) 0.0095(3)
C9 0.0450(15) 0.0563(14) 0.0718(16) 0.0218(11) 0.0097(12) 0.0140(12)
C10 0.059(2) 0.0703(19) 0.0619(14) 0.0234(14) 0.0057(13) 0.0246(13)
C11 0.0599(15) 0.0662(16) 0.0500(19) 0.0214(11) 0.0140(15) 0.0138(17)
S1A 0.062(2) 0.081(3) 0.060(3) 0.0340(18) 0.011(2) 0.027(3)
C9A 0.044(6) 0.058(7) 0.089(7) 0.028(5) 0.006(6) 0.019(6)
C10A 0.053(7) 0.069(7) 0.084(6) 0.026(5) 0.005(5) 0.000(6)
C11A 0.056(6) 0.063(6) 0.066(6) 0.015(4) 0.021(5) 0.005(5)
C12 0.0571(8) 0.0333(6) 0.0335(6) 0.0109(5) 0.0091(5) 0.0068(5)
C13 0.0578(9) 0.0455(8) 0.0509(8) 0.0054(6) 0.0099(7) 0.0018(7)
C14 0.0796(12) 0.0485(9) 0.0542(9) -0.0112(8) 0.0098(8) 0.0005(7)
C15 0.1101(15) 0.0331(7) 0.0490(9) 0.0069(8) 0.0196(9) 0.0031(6)
C16 0.0974(13) 0.0447(8) 0.0466(8) 0.0328(8) 0.0240(8) 0.0144(7)
C17 0.0648(9) 0.0473(8) 0.0405(7) 0.0220(7) 0.0118(6) 0.0123(6)
C18 0.0431(6) 0.0309(6) 0.0346(6) 0.0079(5) 0.0088(5) 0.0062(5)
C19 0.0577(8) 0.0319(6) 0.0439(7) 0.0113(6) 0.0002(6) 0.0082(5)
C20 0.0510(7) 0.0434(7) 0.0413(7) 0.0101(6) -0.0014(6) 0.0062(6)
C21 0.0474(7) 0.0386(7) 0.0422(7) 0.0020(5) 0.0113(6) 0.0032(6)
C22 0.0629(9) 0.0305(6) 0.0516(8) 0.0041(6) 0.0099(7) 0.0124(6)
C23 0.0540(8) 0.0371(7) 0.0424(7) 0.0077(6) 0.0029(6) 0.0137(6)
C24 0.0469(8) 0.0621(10) 0.0588(9) -0.0044(7) 0.0119(7) 0.0013(8)
C26 0.0645(10) 0.0500(9) 0.0660(11) -0.0093(7) 0.0033(8) -0.0007(8)

loop_
_atom_type_symbol
_atom_type_description
_atom_type_scat_dispersion_real
_atom_type_scat_dispersion_imag
_atom_type_scat_source
C C 0.0033 0.0016 'International Tables Vol C Tables 4.2.6.8 and 6.1.1.4'
H H 0.0000 0.0000 'International Tables Vol C Tables 4.2.6.8 and 6.1.1.4'
F F 0.0171 0.0103 'International Tables Vol C Tables 4.2.6.8 and 6.1.1.4'
N N 0.0061 0.0033 'International Tables Vol C Tables 4.2.6.8 and 6.1.1.4'
O O 0.0106 0.0060 'International Tables Vol C Tables 4.2.6.8 and 6.1.1.4'
S S 0.1246 0.1234 'International Tables Vol C Tables 4.2.6.8 and 6.1.1.4'

loop_
_geom_angle_atom_site_label_1
_geom_angle_atom_site_label_2
_geom_angle_atom_site_label_3
_geom_angle
C6 N1 N2 110.02(10)
C6 N1 C12 130.48(11)
N2 N1 C12 119.38(10)
C1 N2 N1 107.65(11)
C6 N3 C5 114.01(11)
N2 C1 C2 110.33(12)
N2 C1 C24 120.30(12)
C2 C1 C24 129.36(12)
C3 C2 C6 118.43(12)
C3 C2 C1 136.61(12)
C6 C2 C1 104.96(11)
C4 C3 C2 116.51(11)
C4 C3 C18 123.14(11)
C2 C3 C18 120.27(11)
C3 C4 C5 119.12(11)
C3 C4 C7 118.53(11)
C5 C4 C7 122.29(12)
N3 C5 C4 125.57(12)
N3 C5 C25A 109.0(4)
C4 C5 C25A 125.0(3)
N3 C5 C25 113.8(3)
C4 C5 C25 120.6(3)
F2 C25 F3 110.8(6)
F2 C25 F1 107.1(6)
F3 C25 F1 106.6(5)
F2 C25 C5 112.3(4)
F3 C25 C5 110.1(5)
F1 C25 C5 109.7(5)
F2A C25A F1A 106.1(8)
F2A C25A F3A 101.9(7)
F1A C25A F3A 102.2(6)
F2A C25A C5 116.6(6)
F1A C25A C5 114.0(6)
F3A C25A C5 114.3(7)
N3 C6 N1 126.63(11)
N3 C6 C2 126.30(11)
N1 C6 C2 107.04(11)
O1 C7 C8 121.97(12)
O1 C7 C4 120.76(12)
C8 C7 C4 117.25(12)
C11A C8 C11 101.5(8)
C11A C8 C7 128.4(7)
C11 C8 C7 130.1(2)
C11A C8 S1A 110.5(7)
C7 C8 S1A 121.2(2)
C11 C8 S1 110.73(19)
C7 C8 S1 119.16(11)
S1A C8 S1 119.6(2)
C9 S1 C8 91.27(14)
C10 C9 S1 112.5(3)
C10 C9 H9 123.7
S1 C9 H9 123.7
C9 C10 C11 111.5(3)
C9 C10 H10 124.3
C11 C10 H10 124.3
C8 C11 C10 114.0(3)
C8 C11 H11 123.0
C10 C11 H11 123.0
C8 S1A C9A 90.6(9)
C10A C9A S1A 111.3(17)
C10A C9A H9A 124.4
S1A C9A H9A 124.4
C9A C10A C11A 111.3(19)
C9A C10A H10A 124.3
C11A C10A H10A 124.3
C8 C11A C10A 116.0(14)
C8 C11A H11A 122.0
C10A C11A H11A 122.0
C13 C12 C17 120.52(13)
C13 C12 N1 120.67(12)
C17 C12 N1 118.81(13)
C12 C13 C14 119.32(15)
C12 C13 H13 120.3
C14 C13 H13 120.3
C15 C14 C13 120.63(17)
C15 C14 H14 119.7
C13 C14 H14 119.7
C16 C15 C14 119.48(14)
C16 C15 H15 120.3
C14 C15 H15 120.3
C15 C16 C17 121.10(15)
C15 C16 H16 119.5
C17 C16 H16 119.5
C16 C17 C12 118.93(16)
C16 C17 H17 120.5
C12 C17 H17 120.5
C23 C18 C19 118.63(12)
C23 C18 C3 122.02(11)
C19 C18 C3 119.28(11)
C20 C19 C18 120.67(12)
C20 C19 H19 119.7
C18 C19 H19 119.7
C19 C20 C21 121.11(13)
C19 C20 H20 119.4
C21 C20 H20 119.4
C22 C21 C20 117.98(12)
C22 C21 C26 121.25(14)
C20 C21 C26 120.76(14)
C21 C22 C23 121.62(13)
C21 C22 H22 119.2
C23 C22 H22 119.2
C22 C23 C18 119.99(13)
C22 C23 H23 120.0
C18 C23 H23 120.0
C1 C24 H24A 109.5
C1 C24 H24B 109.5
H24A C24 H24B 109.5
C1 C24 H24C 109.5
H24A C24 H24C 109.5
H24B C24 H24C 109.5
C21 C26 H26A 109.5
C21 C26 H26B 109.5
H26A C26 H26B 109.5
C21 C26 H26C 109.5
H26A C26 H26C 109.5
H26B C26 H26C 109.5
C21 C26 H26D 109.5
H26A C26 H26D 141.1
H26B C26 H26D 56.3
H26C C26 H26D 56.3
C21 C26 H26E 109.5
H26A C26 H26E 56.3
H26B C26 H26E 141.1
H26C C26 H26E 56.3
H26D C26 H26E 109.5
C21 C26 H26F 109.5
H26A C26 H26F 56.3
H26B C26 H26F 56.3
H26C C26 H26F 141.1
H26D C26 H26F 109.5
H26E C26 H26F 109.5

loop_
_geom_bond_atom_site_label_1
_geom_bond_atom_site_label_2
_geom_bond_distance
O1 C7 1.2090(17)
N1 C6 1.3662(15)
N1 N2 1.3773(16)
N1 C12 1.4188(16)
N2 C1 1.3145(17)
N3 C6 1.3288(17)
N3 C5 1.3327(16)
C1 C2 1.4254(18)
C1 C24 1.490(2)
C2 C3 1.4014(16)
C2 C6 1.4036(17)
C3 C4 1.3933(18)
C3 C18 1.4874(17)
C4 C5 1.4055(19)
C4 C7 1.5157(17)
C5 C25A 1.502(8)
C5 C25 1.529(6)
C25 F2 1.268(7)
C25 F3 1.293(7)
C25 F1 1.298(7)
C25A F2A 1.270(8)
C25A F1A 1.293(9)
C25A F3A 1.316(9)
C7 C8 1.4572(19)
C8 C11A 1.306(12)
C8 C11 1.344(4)
C8 S1A 1.705(6)
C8 S1 1.7166(13)
S1 C9 1.698(3)
C9 C10 1.349(4)
C9 H9 0.9300
C10 C11 1.402(6)
C10 H10 0.9300
C11 H11 0.9300
S1A C9A 1.706(19)
C9A C10A 1.344(17)
C9A H9A 0.9300
C10A C11A 1.360(18)
C10A H10A 0.9300
C11A H11A 0.9300
C12 C13 1.378(2)
C12 C17 1.3840(19)
C13 C14 1.385(2)
C13 H13 0.9300
C14 C15 1.374(3)
C14 H14 0.9300
C15 C16 1.369(3)
C15 H15 0.9300
C16 C17 1.383(2)
C16 H16 0.9300
C17 H17 0.9300
C18 C23 1.3843(18)
C18 C19 1.3857(18)
C19 C20 1.3775(19)
C19 H19 0.9300
C20 C21 1.381(2)
C20 H20 0.9300
C21 C22 1.378(2)
C21 C26 1.507(2)
C22 C23 1.3830(19)
C22 H22 0.9300
C23 H23 0.9300
C24 H24A 0.9600
C24 H24B 0.9600
C24 H24C 0.9600
C26 H26A 0.9600
C26 H26B 0.9600
C26 H26C 0.9600
C26 H26D 0.9600
C26 H26E 0.9600
C26 H26F 0.9600

loop_
_geom_hbond_atom_site_label_D
_geom_hbond_atom_site_label_H
_geom_hbond_atom_site_label_A
_geom_hbond_site_symmetry_A
_geom_hbond_distance_DH
_geom_hbond_distance_HA
_geom_hbond_distance_DA
_geom_hbond_angle_DHA
C15 H15 O1 1_544 0.93 2.66 3.531(2) 156.0
C20 H20 O1 2_666 0.93 2.65 3.2769(18) 125.7
C22 H22 Cg2 2_665 0.93 2.76 3.4509(17) 132.0
